data_7044973
loop_
_publ_author_name
'Quah, Hong Sheng'
'Ng, Li Ting'
'Vittal, Jagadese J.'

_publ_section_title
;
 The role of structure and the metal ion in the fluorescence sensing of
 nitro compounds for a series of lanthanide(iii) 9,10-anthracene
 dicarboxylate coordination polymers.
;
_journal_issue 1
_journal_name_full 'Dalton transactions (Cambridge, England : 2003)'
_journal_page_first 264
_journal_page_last 268
_journal_paper_doi 10.1039/c7dt04128d
_journal_volume 47
_journal_year 2017
_chemical_formula_sum 'C30 H30 Er O9 S3'
_chemical_formula_weight 797.98
_space_group_crystal_system trigonal
_space_group_IT_number 148
_space_group_name_Hall '-R 3'
_space_group_name_H-M_alt 'R -3 :H'
_symmetry_space_group_name_Hall '-R 3'
_symmetry_space_group_name_H-M 'R -3 :H'
_atom_sites_solution_hydrogens geom
_audit_creation_method SHELXL-2014
_audit_update_record
;
2017-10-05 deposited with the CCDC.
2017-11-23 downloaded from the CCDC.
;
_cell_angle_alpha 90
_cell_angle_beta 90
_cell_angle_gamma 120
_cell_formula_units_Z 6
_cell_length_a 15.1961(18)
_cell_length_b 15.1961(18)
_cell_length_c 23.961(3)
_cell_measurement_reflns_used 2331
_cell_measurement_temperature 100(2)
_cell_measurement_theta_max 22.43
_cell_measurement_theta_min 2.30
_cell_volume 4791.8(10)
_computing_cell_refinement 'Bruker SAINT'
_computing_data_collection 'Bruker APEX2'
_computing_data_reduction 'Bruker SAINT'
_computing_molecular_graphics 'Bruker SHELXTL'
_computing_publication_material 'Bruker SHELXTL'
_computing_structure_refinement 'SHELXL-2014 (Sheldrick, 2014)'
_computing_structure_solution 'SHELXS-97 (Sheldrick 2008)'
_diffrn_ambient_temperature 100(2)
_diffrn_measured_fraction_theta_full 0.999
_diffrn_measured_fraction_theta_max 0.999
_diffrn_measurement_device_type 'Bruker APEX-II CCD'
_diffrn_measurement_method '\f and \w scans'
_diffrn_radiation_type MoK\a
_diffrn_radiation_wavelength 0.71073
_diffrn_reflns_av_R_equivalents 0.0265
_diffrn_reflns_av_unetI/netI 0.0255
_diffrn_reflns_Laue_measured_fraction_full 0.999
_diffrn_reflns_Laue_measured_fraction_max 0.999
_diffrn_reflns_limit_h_max 19
_diffrn_reflns_limit_h_min -19
_diffrn_reflns_limit_k_max 19
_diffrn_reflns_limit_k_min -18
_diffrn_reflns_limit_l_max 30
_diffrn_reflns_limit_l_min -29
_diffrn_reflns_number 9413
_diffrn_reflns_point_group_measured_fraction_full 0.999
_diffrn_reflns_point_group_measured_fraction_max 0.999
_diffrn_reflns_theta_full 25.242
_diffrn_reflns_theta_max 26.858
_diffrn_reflns_theta_min 2.299
_exptl_absorpt_coefficient_mu 2.874
_exptl_absorpt_correction_T_max 0.689
_exptl_absorpt_correction_T_min 0.499
_exptl_absorpt_correction_type multi-scan
_exptl_absorpt_process_details 'SADABS (Sheldrick, 2014)'
_exptl_crystal_colour yellow
_exptl_crystal_density_diffrn 1.659
_exptl_crystal_density_meas ?
_exptl_crystal_density_method 'not measured'
_exptl_crystal_description 'prism frag'
_exptl_crystal_F_000 2388
_exptl_crystal_size_max 0.276
_exptl_crystal_size_mid 0.211
_exptl_crystal_size_min 0.148
_refine_diff_density_max 1.926
_refine_diff_density_min -1.526
_refine_diff_density_rms 0.176
_refine_ls_extinction_method none
_refine_ls_goodness_of_fit_ref 1.120
_refine_ls_hydrogen_treatment constr
_refine_ls_matrix_type full
_refine_ls_number_parameters 132
_refine_ls_number_reflns 2289
_refine_ls_number_restraints 0
_refine_ls_restrained_S_all 1.120
_refine_ls_R_factor_all 0.0532
_refine_ls_R_factor_gt 0.0445
_refine_ls_shift/su_max 0.002
_refine_ls_shift/su_mean 0.000
_refine_ls_structure_factor_coef Fsqd
_refine_ls_weighting_details 'w=1/[\s^2^(Fo^2^)+(0.0641P)^2^+73.2726P] where P=(Fo^2^+2Fc^2^)/3'
_refine_ls_weighting_scheme calc
_refine_ls_wR_factor_gt 0.1182
_refine_ls_wR_factor_ref 0.1254
_reflns_Friedel_coverage 0.000
_reflns_number_gt 2030
_reflns_number_total 2289
_reflns_threshold_expression 'I > 2\s(I)'
_cod_data_source_file c7dt04128d2.cif
_cod_data_source_block h008
_cod_depositor_comments
;
The following automatic conversions were performed:

'_exptl_crystal_density_meas' value 'not measured' was changed to '?'
- the value is perceived as not measured.

Automatic conversion script
Id: cif_fix_values 4973 2017-02-22 13:04:09Z antanas 

 Adding full bibliography for 7044973--7044974.cif.
;
_cod_original_cell_volume 4791.8(13)
_cod_database_code 7044973
_shelx_space_group_comment
; 
The symmetry employed for this shelxl refinement is uniquely defined 
by the following loop, which should always be used as a source of 
symmetry information in preference to the above space-group names. 
They are only intended as comments. 
;
_shelx_estimated_absorpt_t_min 0.504
_shelx_estimated_absorpt_t_max 0.676
_shelxl_version_number 2014-3

loop_
_space_group_symop_operation_xyz
'x, y, z'
'-y, x-y, z'
'-x+y, -x, z'
'x+2/3, y+1/3, z+1/3'
'-y+2/3, x-y+1/3, z+1/3'
'-x+y+2/3, -x+1/3, z+1/3'
'x+1/3, y+2/3, z+2/3'
'-y+1/3, x-y+2/3, z+2/3'
'-x+y+1/3, -x+2/3, z+2/3'
'-x, -y, -z'
'y, -x+y, -z'
'x-y, x, -z'
'-x+2/3, -y+1/3, -z+1/3'
'y+2/3, -x+y+1/3, -z+1/3'
'x-y+2/3, x+1/3, -z+1/3'
'-x+1/3, -y+2/3, -z+2/3'
'y+1/3, -x+y+2/3, -z+2/3'
'x-y+1/3, x+2/3, -z+2/3'

loop_
_atom_site_label
_atom_site_type_symbol
_atom_site_fract_x
_atom_site_fract_y
_atom_site_fract_z
_atom_site_U_iso_or_equiv
_atom_site_adp_type
_atom_site_occupancy
_atom_site_site_symmetry_order
_atom_site_calc_flag
_atom_site_refinement_flags_posn
_atom_site_refinement_flags_adp
_atom_site_refinement_flags_occupancy
Er1 Er 0.6667 0.3333 0.51298(2) 0.02548(17) Uani 1 3 d S T P
O1 O 0.5510(3) 0.3277(3) 0.57821(17) 0.0316(9) Uani 1 1 d . . .
O2 O 0.4775(3) 0.1757(3) 0.53860(15) 0.0314(9) Uani 1 1 d . . .
C1 C 0.4816(4) 0.2339(4) 0.5760(2) 0.0250(11) Uani 1 1 d . . .
C2 C 0.4045(4) 0.1975(4) 0.6230(2) 0.0203(10) Uani 1 1 d . . .
C3 C 0.4304(4) 0.1777(4) 0.6759(2) 0.0200(10) Uani 1 1 d . . .
C4 C 0.5277(4) 0.1867(4) 0.6870(2) 0.0270(11) Uani 1 1 d . . .
H4 H 0.5769 0.2072 0.6581 0.032 Uiso 1 1 calc R U .
C5 C 0.5495(5) 0.1656(5) 0.7391(2) 0.0311(12) Uani 1 1 d . . .
H5 H 0.6142 0.1727 0.7460 0.037 Uiso 1 1 calc R U .
C6 C 0.4773(4) 0.1336(5) 0.7827(2) 0.0294(12) Uani 1 1 d . . .
H6 H 0.4936 0.1190 0.8185 0.035 Uiso 1 1 calc R U .
C7 C 0.3847(4) 0.1237(4) 0.7734(2) 0.0228(10) Uani 1 1 d . . .
H7 H 0.3368 0.1015 0.8030 0.027 Uiso 1 1 calc R U .
C8 C 0.3573(4) 0.1459(4) 0.72031(19) 0.0193(9) Uani 1 1 d . . .
O3 O 0.5660(3) 0.3544(3) 0.44937(16) 0.0303(9) Uani 1 1 d . . .
S1 S 0.49679(14) 0.40043(13) 0.45512(7) 0.0393(4) Uani 1 1 d . . .
C9 C 0.5542(9) 0.5165(7) 0.4163(5) 0.080(3) Uani 1 1 d . . .
H9A H 0.6156 0.5672 0.4355 0.120 Uiso 1 1 calc R U .
H9B H 0.5062 0.5415 0.4130 0.120 Uiso 1 1 calc R U .
H9C H 0.5721 0.5042 0.3789 0.120 Uiso 1 1 calc R U .
C10 C 0.3943(6) 0.3290(7) 0.4089(3) 0.0528(19) Uani 1 1 d . . .
H10A H 0.4194 0.3411 0.3704 0.079 Uiso 1 1 calc R U .
H10B H 0.3432 0.3499 0.4131 0.079 Uiso 1 1 calc R U .
H10C H 0.3637 0.2565 0.4176 0.079 Uiso 1 1 calc R U .

loop_
_atom_site_aniso_label
_atom_site_aniso_U_11
_atom_site_aniso_U_22
_atom_site_aniso_U_33
_atom_site_aniso_U_23
_atom_site_aniso_U_13
_atom_site_aniso_U_12
Er1 0.0284(2) 0.0284(2) 0.0196(2) 0.000 0.000 0.01420(10)
O1 0.028(2) 0.034(2) 0.029(2) 0.0039(17) 0.0036(16) 0.0128(18)
O2 0.036(2) 0.043(2) 0.0199(18) -0.0069(16) -0.0007(16) 0.024(2)
C1 0.023(3) 0.037(3) 0.019(2) 0.003(2) -0.0002(19) 0.018(2)
C2 0.024(2) 0.016(2) 0.017(2) -0.0021(18) -0.0017(18) 0.0069(19)
C3 0.023(2) 0.018(2) 0.018(2) -0.0033(18) -0.0003(18) 0.009(2)
C4 0.025(3) 0.034(3) 0.024(2) 0.001(2) -0.001(2) 0.016(2)
C5 0.030(3) 0.040(3) 0.029(3) 0.002(2) -0.004(2) 0.022(3)
C6 0.034(3) 0.036(3) 0.019(2) 0.000(2) -0.007(2) 0.018(3)
C7 0.031(3) 0.024(3) 0.015(2) -0.0010(18) -0.0011(19) 0.015(2)
C8 0.027(3) 0.016(2) 0.014(2) -0.0026(17) -0.0020(18) 0.011(2)
O3 0.033(2) 0.036(2) 0.0259(18) -0.0054(16) -0.0067(16) 0.0201(19)
S1 0.0475(9) 0.0384(8) 0.0368(8) -0.0012(6) -0.0024(7) 0.0251(7)
C9 0.105(8) 0.048(5) 0.091(7) 0.022(5) 0.035(6) 0.041(5)
C10 0.048(4) 0.067(5) 0.053(4) -0.015(4) -0.022(3) 0.035(4)

loop_
_atom_type_symbol
_atom_type_description
_atom_type_scat_dispersion_real
_atom_type_scat_dispersion_imag
_atom_type_scat_source
C C 0.0033 0.0016 'International Tables Vol C Tables 4.2.6.8 and 6.1.1.4'
H H 0.0000 0.0000 'International Tables Vol C Tables 4.2.6.8 and 6.1.1.4'
O O 0.0106 0.0060 'International Tables Vol C Tables 4.2.6.8 and 6.1.1.4'
S S 0.1246 0.1234 'International Tables Vol C Tables 4.2.6.8 and 6.1.1.4'
Er Er -0.2586 4.9576 'International Tables Vol C Tables 4.2.6.8 and 6.1.1.4'

loop_
_geom_angle_atom_site_label_1
_geom_angle_atom_site_label_2
_geom_angle_atom_site_label_3
_geom_angle
_geom_angle_site_symmetry_1
_geom_angle_site_symmetry_3
O3 Er1 O3 80.64(15) 2_655 3_665
O3 Er1 O3 80.64(15) 2_655 .
O3 Er1 O3 80.64(15) 3_665 .
O3 Er1 O1 128.31(15) 2_655 .
O3 Er1 O1 144.66(15) 3_665 .
O3 Er1 O1 84.64(14) . .
O3 Er1 O1 84.64(14) 2_655 2_655
O3 Er1 O1 128.31(14) 3_665 2_655
O3 Er1 O1 144.66(15) . 2_655
O1 Er1 O1 79.65(15) . 2_655
O3 Er1 O1 144.66(15) 2_655 3_665
O3 Er1 O1 84.64(15) 3_665 3_665
O3 Er1 O1 128.31(15) . 3_665
O1 Er1 O1 79.65(15) . 3_665
O1 Er1 O1 79.65(15) 2_655 3_665
O3 Er1 O2 77.84(14) 2_655 2_655
O3 Er1 O2 77.33(13) 3_665 2_655
O3 Er1 O2 151.30(13) . 2_655
O1 Er1 O2 123.75(13) . 2_655
O1 Er1 O2 51.12(13) 2_655 2_655
O1 Er1 O2 67.63(13) 3_665 2_655
O3 Er1 O2 151.30(13) 2_655 3_665
O3 Er1 O2 77.83(14) 3_665 3_665
O3 Er1 O2 77.33(13) . 3_665
O1 Er1 O2 67.62(13) . 3_665
O1 Er1 O2 123.74(13) 2_655 3_665
O1 Er1 O2 51.12(13) 3_665 3_665
O2 Er1 O2 115.12(6) 2_655 3_665
O3 Er1 O2 77.33(13) 2_655 .
O3 Er1 O2 151.30(13) 3_665 .
O3 Er1 O2 77.84(14) . .
O1 Er1 O2 51.12(13) . .
O1 Er1 O2 67.62(13) 2_655 .
O1 Er1 O2 123.74(13) 3_665 .
O2 Er1 O2 115.12(6) 2_655 .
O2 Er1 O2 115.12(6) 3_665 .
O3 Er1 C1 102.72(15) 2_655 .
O3 Er1 C1 162.44(15) 3_665 .
O3 Er1 C1 82.91(15) . .
O1 Er1 C1 25.97(15) . .
O1 Er1 C1 69.24(15) 2_655 .
O1 Er1 C1 100.94(15) 3_665 .
O2 Er1 C1 120.21(13) 2_655 .
O2 Er1 C1 92.62(14) 3_665 .
O2 Er1 C1 25.41(14) . .
O3 Er1 C1 82.91(15) 2_655 2_655
O3 Er1 C1 102.72(15) 3_665 2_655
O3 Er1 C1 162.44(15) . 2_655
O1 Er1 C1 100.94(15) . 2_655
O1 Er1 C1 25.98(15) 2_655 2_655
O1 Er1 C1 69.24(14) 3_665 2_655
O2 Er1 C1 25.41(14) 2_655 2_655
O2 Er1 C1 120.21(13) 3_665 2_655
O2 Er1 C1 92.62(14) . 2_655
C1 Er1 C1 94.81(14) . 2_655
O3 Er1 C1 162.44(15) 2_655 3_665
O3 Er1 C1 82.91(15) 3_665 3_665
O3 Er1 C1 102.72(15) . 3_665
O1 Er1 C1 69.24(15) . 3_665
O1 Er1 C1 100.94(15) 2_655 3_665
O1 Er1 C1 25.98(15) 3_665 3_665
O2 Er1 C1 92.62(14) 2_655 3_665
O2 Er1 C1 25.41(14) 3_665 3_665
O2 Er1 C1 120.21(13) . 3_665
C1 Er1 C1 94.81(14) . 3_665
C1 Er1 C1 94.81(14) 2_655 3_665
C1 O1 Er1 101.5(3) . .
C1 O2 Er1 83.2(3) . .
O2 C1 O1 123.0(5) . .
O2 C1 C2 121.6(5) . .
O1 C1 C2 115.5(5) . .
O2 C1 Er1 71.4(3) . .
O1 C1 Er1 52.5(3) . .
C2 C1 Er1 163.5(4) . .
C8 C2 C3 121.2(5) 13_556 .
C8 C2 C1 118.8(4) 13_556 .
C3 C2 C1 120.0(5) . .
C2 C3 C8 119.3(5) . .
C2 C3 C4 122.1(5) . .
C8 C3 C4 118.6(5) . .
C5 C4 C3 120.2(5) . .
C5 C4 H4 119.9 . .
C3 C4 H4 119.9 . .
C4 C5 C6 121.2(5) . .
C4 C5 H5 119.4 . .
C6 C5 H5 119.4 . .
C7 C6 C5 120.1(5) . .
C7 C6 H6 120.0 . .
C5 C6 H6 120.0 . .
C6 C7 C8 121.8(5) . .
C6 C7 H7 119.1 . .
C8 C7 H7 119.1 . .
C2 C8 C7 122.3(5) 13_556 .
C2 C8 C3 119.5(4) 13_556 .
C7 C8 C3 118.2(5) . .
S1 O3 Er1 131.5(2) . .
O3 S1 C10 104.9(3) . .
O3 S1 C9 107.2(4) . .
C10 S1 C9 97.1(5) . .
S1 C9 H9A 109.5 . .
S1 C9 H9B 109.5 . .
H9A C9 H9B 109.5 . .
S1 C9 H9C 109.5 . .
H9A C9 H9C 109.5 . .
H9B C9 H9C 109.5 . .
S1 C10 H10A 109.5 . .
S1 C10 H10B 109.5 . .
H10A C10 H10B 109.5 . .
S1 C10 H10C 109.5 . .
H10A C10 H10C 109.5 . .
H10B C10 H10C 109.5 . .

loop_
_geom_bond_atom_site_label_1
_geom_bond_atom_site_label_2
_geom_bond_distance
_geom_bond_site_symmetry_2
Er1 O3 2.293(4) 2_655
Er1 O3 2.293(4) 3_665
Er1 O3 2.293(4) .
Er1 O1 2.322(4) .
Er1 O1 2.322(4) 2_655
Er1 O1 2.322(4) 3_665
Er1 O2 2.737(4) 2_655
Er1 O2 2.737(4) 3_665
Er1 O2 2.737(4) .
Er1 C1 2.867(5) .
Er1 C1 2.867(5) 2_655
Er1 C1 2.867(5) 3_665
O1 C1 1.281(7) .
O2 C1 1.239(7) .
C1 C2 1.517(7) .
C2 C8 1.397(7) 13_556
C2 C3 1.402(7) .
C3 C8 1.436(7) .
C3 C4 1.441(7) .
C4 C5 1.369(8) .
C4 H4 0.9500 .
C5 C6 1.413(8) .
C5 H5 0.9500 .
C6 C7 1.356(8) .
C6 H6 0.9500 .
C7 C8 1.430(7) .
C7 H7 0.9500 .
C8 C2 1.397(7) 13_556
O3 S1 1.532(4) .
S1 C10 1.772(7) .
S1 C9 1.789(9) .
C9 H9A 0.9800 .
C9 H9B 0.9800 .
C9 H9C 0.9800 .
C10 H10A 0.9800 .
C10 H10B 0.9800 .
C10 H10C 0.9800 .

loop_
_geom_torsion_atom_site_label_1
_geom_torsion_atom_site_label_2
_geom_torsion_atom_site_label_3
_geom_torsion_atom_site_label_4
_geom_torsion
_geom_torsion_site_symmetry_1
_geom_torsion_site_symmetry_4
Er1 O2 C1 O1 10.6(5) . .
Er1 O2 C1 C2 -168.6(5) . .
Er1 O1 C1 O2 -12.6(6) . .
Er1 O1 C1 C2 166.6(4) . .
O2 C1 C2 C8 -79.6(7) . 13_556
O1 C1 C2 C8 101.1(6) . 13_556
Er1 C1 C2 C8 141.3(11) . 13_556
O2 C1 C2 C3 102.3(6) . .
O1 C1 C2 C3 -77.0(6) . .
Er1 C1 C2 C3 -36.7(15) . .
C8 C2 C3 C8 0.3(8) 13_556 .
C1 C2 C3 C8 178.4(5) . .
C8 C2 C3 C4 179.4(5) 13_556 .
C1 C2 C3 C4 -2.6(8) . .
C2 C3 C4 C5 -179.4(5) . .
C8 C3 C4 C5 -0.3(8) . .
C3 C4 C5 C6 0.8(9) . .
C4 C5 C6 C7 -0.4(9) . .
C5 C6 C7 C8 -0.6(9) . .
C6 C7 C8 C2 179.9(5) . 13_556
C6 C7 C8 C3 1.1(8) . .
C2 C3 C8 C2 -0.3(8) . 13_556
C4 C3 C8 C2 -179.4(5) . 13_556
C2 C3 C8 C7 178.5(5) . .
C4 C3 C8 C7 -0.6(7) . .
Er1 O3 S1 C10 -146.4(4) . .
Er1 O3 S1 C9 111.1(5) . .
